data_7030756
loop_
_publ_author_name
'Sharmila, Dudekula'
'Ramalakshmi, Rongala'
'Chakrahari, Kiran Kumarvarma'
'Varghese, Babu'
'Ghosh, Sundargopal'

_publ_section_title
;
 Synthesis, characterization and crystal structure analysis of
 cobaltaborane and cobaltaheteroborane clusters.
;
_journal_issue 26
_journal_name_full 'Dalton transactions (Cambridge, England : 2003)'
_journal_page_first 9976
_journal_page_last 9985
_journal_paper_doi 10.1039/c4dt00964a
_journal_volume 43
_journal_year 2014
_chemical_formula_sum 'C32 H51 B6 Co4 O2'
_chemical_formula_weight 768.31
_chemical_name_systematic
; 
 ? 
;
_space_group_IT_number 9
_symmetry_cell_setting monoclinic
_symmetry_space_group_name_Hall 'C -2yc'
_symmetry_space_group_name_H-M 'C 1 c 1'
_atom_sites_solution_hydrogens geom
_atom_sites_solution_primary direct
_atom_sites_solution_secondary difmap
_audit_creation_method SHELXL-97
_cell_angle_alpha 90.00
_cell_angle_beta 115.311(6)
_cell_angle_gamma 90.00
_cell_formula_units_Z 4
_cell_length_a 19.9069(9)
_cell_length_b 11.4558(4)
_cell_length_c 16.9951(9)
_cell_measurement_reflns_used 5564
_cell_measurement_temperature 293(2)
_cell_measurement_theta_max 25.1
_cell_measurement_theta_min 2.6
_cell_volume 3503.7(3)
_computing_cell_refinement 'APEX2/SAINT (Bruker, 2004)'
_computing_data_collection 'APEX2 (Bruker, 2004)'
_computing_data_reduction 'SAINT/XPREP (Bruker, 2004)'
_computing_molecular_graphics 'ORTEP3 (Farrugia, 1997) and Mercury (Bruno et al., 2002)'
_computing_publication_material 'SHELXL-97 (Sheldrick, 2008)'
_computing_structure_refinement 'SHELXL-97 (Sheldrick, 2008)'
_computing_structure_solution 'SIR92 (Altornare et al., 1993)'
_diffrn_ambient_temperature 293(2)
_diffrn_measured_fraction_theta_full 0.998
_diffrn_measured_fraction_theta_max 0.998
_diffrn_measurement_device_type 'Bruker axs kappa apex2 CCD Diffractometer'
_diffrn_measurement_method '\w and \f scan'
_diffrn_radiation_monochromator graphite
_diffrn_radiation_source 'fine-focus sealed tube'
_diffrn_radiation_type MoK\a
_diffrn_radiation_wavelength 0.71073
_diffrn_reflns_av_R_equivalents 0.0415
_diffrn_reflns_av_sigmaI/netI 0.0536
_diffrn_reflns_limit_h_max 24
_diffrn_reflns_limit_h_min -23
_diffrn_reflns_limit_k_max 14
_diffrn_reflns_limit_k_min -13
_diffrn_reflns_limit_l_max 20
_diffrn_reflns_limit_l_min -20
_diffrn_reflns_number 14040
_diffrn_reflns_theta_full 25.99
_diffrn_reflns_theta_max 25.99
_diffrn_reflns_theta_min 2.98
_diffrn_standards_decay_% 0
_exptl_absorpt_coefficient_mu 1.889
_exptl_absorpt_correction_T_max 0.711
_exptl_absorpt_correction_T_min 0.562
_exptl_absorpt_correction_type multi-scan
_exptl_absorpt_process_details 'SADABS (Bruker, 1999)'
_exptl_crystal_colour orange
_exptl_crystal_density_diffrn 1.457
_exptl_crystal_density_method 'not measured'
_exptl_crystal_description block
_exptl_crystal_F_000 1588
_exptl_crystal_size_max 0.30
_exptl_crystal_size_mid 0.20
_exptl_crystal_size_min 0.20
_refine_diff_density_max 1.737
_refine_diff_density_min -0.575
_refine_diff_density_rms 0.131
_refine_ls_abs_structure_details 'Flack H D (1983), Acta Cryst. A39, 876-881'
_refine_ls_abs_structure_Flack 0.04(3)
_refine_ls_extinction_method none
_refine_ls_goodness_of_fit_ref 1.168
_refine_ls_hydrogen_treatment mixed
_refine_ls_matrix_type full
_refine_ls_number_parameters 413
_refine_ls_number_reflns 6298
_refine_ls_number_restraints 378
_refine_ls_restrained_S_all 1.136
_refine_ls_R_factor_all 0.0500
_refine_ls_R_factor_gt 0.0480
_refine_ls_shift/su_max 0.000
_refine_ls_shift/su_mean 0.000
_refine_ls_structure_factor_coef Fsqd
_refine_ls_weighting_details 'calc w=1/[\s^2^(Fo^2^)+(0.0759P)^2^+13.2539P] where P=(Fo^2^+2Fc^2^)/3'
_refine_ls_weighting_scheme calc
_refine_ls_wR_factor_gt 0.1467
_refine_ls_wR_factor_ref 0.1487
_reflns_number_gt 6036
_reflns_number_total 6298
_reflns_threshold_expression >2sigma(I)
_cod_data_source_file c4dt00964a2.cif
_cod_data_source_block shelxl
_cod_depositor_comments 'Adding full bibliography for 7030756--7030759.cif.'
_cod_original_sg_symbol_H-M Cc
_cod_database_code 7030756

loop_
_symmetry_equiv_pos_as_xyz
'x, y, z'
'x, -y, z+1/2'
'x+1/2, y+1/2, z'
'x+1/2, -y+1/2, z+1/2'

loop_
_atom_site_label
_atom_site_type_symbol
_atom_site_fract_x
_atom_site_fract_y
_atom_site_fract_z
_atom_site_U_iso_or_equiv
_atom_site_adp_type
_atom_site_occupancy
_atom_site_symmetry_multiplicity
_atom_site_calc_flag
_atom_site_refinement_flags
C1 C 0.8759(4) 1.0573(6) 0.7476(6) 0.0342(14) Uani 1 1 d U
C2 C 0.9264(4) 0.9728(6) 0.7995(5) 0.0274(13) Uani 1 1 d U
C3 C 0.9507(4) 0.9065(6) 0.7446(5) 0.0268(13) Uani 1 1 d U
C4 C 0.9112(4) 0.9490(7) 0.6583(5) 0.0345(14) Uani 1 1 d U
C5 C 0.8641(4) 1.0431(7) 0.6609(5) 0.0359(15) Uani 1 1 d U
C6 C 0.8447(5) 1.1520(8) 0.7836(8) 0.059(3) Uani 1 1 d U
H6A H 0.8715 1.2232 0.7882 0.088 Uiso 1 1 calc R
H6B H 0.8493 1.1296 0.8401 0.088 Uiso 1 1 calc R
H6C H 0.7931 1.1637 0.7454 0.088 Uiso 1 1 calc R
C7 C 0.9566(5) 0.9619(10) 0.8962(5) 0.051(2) Uani 1 1 d U
H7A H 0.9761 1.0359 0.9227 0.077 Uiso 1 1 calc R
H7B H 0.9955 0.9046 0.9164 0.077 Uiso 1 1 calc R
H7C H 0.9176 0.9382 0.9117 0.077 Uiso 1 1 calc R
C8 C 1.0077(4) 0.8115(8) 0.7729(7) 0.044(2) Uani 1 1 d U
H8A H 1.0565 0.8454 0.7978 0.067 Uiso 1 1 calc R
H8B H 1.0018 0.7647 0.7235 0.067 Uiso 1 1 calc R
H8C H 1.0015 0.7635 0.8156 0.067 Uiso 1 1 calc R
C9 C 0.9226(6) 0.9083(10) 0.5806(6) 0.060(3) Uani 1 1 d U
H9A H 0.8847 0.9409 0.5285 0.090 Uiso 1 1 calc R
H9B H 0.9200 0.8247 0.5774 0.090 Uiso 1 1 calc R
H9C H 0.9705 0.9335 0.5864 0.090 Uiso 1 1 calc R
C10 C 0.8169(6) 1.1203(10) 0.5878(8) 0.067(3) Uani 1 1 d U
H10A H 0.7667 1.1185 0.5817 0.100 Uiso 1 1 calc R
H10B H 0.8181 1.0935 0.5348 0.100 Uiso 1 1 calc R
H10C H 0.8355 1.1988 0.5995 0.100 Uiso 1 1 calc R
C11 C 0.6138(4) 0.9736(6) 0.7419(5) 0.0272(13) Uani 1 1 d U
C12 C 0.5684(4) 0.9569(6) 0.6529(5) 0.0289(13) Uani 1 1 d U
C13 C 0.5400(4) 0.8381(6) 0.6440(5) 0.0284(14) Uani 1 1 d U
C14 C 0.5698(4) 0.7885(7) 0.7277(5) 0.0312(14) Uani 1 1 d U
C15 C 0.6157(4) 0.8699(6) 0.7886(5) 0.0282(13) Uani 1 1 d U
C16 C 0.6513(5) 1.0872(7) 0.7820(6) 0.0398(19) Uani 1 1 d U
H16A H 0.6541 1.1362 0.7377 0.060 Uiso 1 1 calc R
H16B H 0.7006 1.0717 0.8257 0.060 Uiso 1 1 calc R
H16C H 0.6232 1.1260 0.8081 0.060 Uiso 1 1 calc R
C17 C 0.5463(5) 1.0465(7) 0.5836(5) 0.0402(18) Uani 1 1 d U
H17A H 0.5115 1.0995 0.5899 0.060 Uiso 1 1 calc R
H17B H 0.5234 1.0093 0.5277 0.060 Uiso 1 1 calc R
H17C H 0.5894 1.0888 0.5882 0.060 Uiso 1 1 calc R
C18 C 0.4835(4) 0.7789(8) 0.5627(6) 0.046(2) Uani 1 1 d U
H18A H 0.4984 0.6996 0.5609 0.070 Uiso 1 1 calc R
H18B H 0.4808 0.8198 0.5121 0.070 Uiso 1 1 calc R
H18C H 0.4357 0.7798 0.5637 0.070 Uiso 1 1 calc R
C19 C 0.5511(5) 0.6696(7) 0.7516(7) 0.046(2) Uani 1 1 d U
H19A H 0.5071 0.6751 0.7613 0.069 Uiso 1 1 calc R
H19B H 0.5917 0.6424 0.8037 0.069 Uiso 1 1 calc R
H19C H 0.5427 0.6158 0.7051 0.069 Uiso 1 1 calc R
C20 C 0.6532(5) 0.8565(9) 0.8850(5) 0.0434(19) Uani 1 1 d U
H20A H 0.6201 0.8811 0.9095 0.065 Uiso 1 1 calc R
H20B H 0.6972 0.9037 0.9082 0.065 Uiso 1 1 calc R
H20C H 0.6664 0.7762 0.8995 0.065 Uiso 1 1 calc R
C21 C 0.7279(5) 0.4332(6) 0.6328(5) 0.0341(15) Uani 1 1 d U
C22 C 0.7395(4) 0.4337(5) 0.7216(5) 0.0267(13) Uani 1 1 d U
C23 C 0.8174(4) 0.4600(6) 0.7729(4) 0.0225(11) Uani 1 1 d U
C24 C 0.8530(4) 0.4724(6) 0.7152(4) 0.0251(12) Uani 1 1 d U
C25 C 0.7979(5) 0.4574(6) 0.6294(5) 0.0316(14) Uani 1 1 d U
C26 C 0.6574(5) 0.4055(8) 0.5575(6) 0.052(2) Uani 1 1 d U
H26A H 0.6171 0.4431 0.5643 0.078 Uiso 1 1 calc R
H26B H 0.6498 0.3225 0.5541 0.078 Uiso 1 1 calc R
H26C H 0.6594 0.4327 0.5052 0.078 Uiso 1 1 calc R
C27 C 0.6861(5) 0.4111(7) 0.7579(6) 0.044(2) Uani 1 1 d U
H27A H 0.6368 0.4274 0.7147 0.066 Uiso 1 1 calc R
H27B H 0.6971 0.4603 0.8076 0.066 Uiso 1 1 calc R
H27C H 0.6893 0.3308 0.7752 0.066 Uiso 1 1 calc R
C28 C 0.8545(4) 0.4629(6) 0.8692(4) 0.0329(16) Uani 1 1 d U
H28A H 0.8423 0.5344 0.8895 0.049 Uiso 1 1 calc R
H28B H 0.9074 0.4583 0.8886 0.049 Uiso 1 1 calc R
H28C H 0.8380 0.3979 0.8920 0.049 Uiso 1 1 calc R
C29 C 0.9342(4) 0.4898(7) 0.7443(6) 0.0376(17) Uani 1 1 d U
H29A H 0.9592 0.4159 0.7598 0.056 Uiso 1 1 calc R
H29B H 0.9530 0.5407 0.7939 0.056 Uiso 1 1 calc R
H29C H 0.9429 0.5242 0.6979 0.056 Uiso 1 1 calc R
C30 C 0.8109(6) 0.4632(8) 0.5489(5) 0.046(2) Uani 1 1 d U
H30A H 0.7865 0.5308 0.5155 0.069 Uiso 1 1 calc R
H30B H 0.7912 0.3942 0.5146 0.069 Uiso 1 1 calc R
H30C H 0.8632 0.4681 0.5649 0.069 Uiso 1 1 calc R
C31 C 0.7543(5) 0.7735(7) 0.5152(5) 0.0373(17) Uani 1 1 d U
C32 C 0.6321(4) 0.8425(7) 0.5137(4) 0.0308(15) Uani 1 1 d U
B1 B 0.8305(4) 0.7265(6) 0.6698(5) 0.0218(12) Uani 1 1 d U
H1 H 0.8708 0.6997 0.6447 0.026 Uiso 1 1 calc R
B2 B 0.8288(4) 0.7381(6) 0.7740(5) 0.0192(11) Uani 1 1 d U
H2 H 0.8776 0.7141 0.8340 0.023 Uiso 1 1 calc R
B3 B 0.7386(4) 0.7121(6) 0.7690(5) 0.0199(11) Uani 1 1 d U
H3 H 0.7351 0.6742 0.8266 0.024 Uiso 1 1 calc R
B4 B 0.6694(4) 0.6738(6) 0.6615(5) 0.0217(12) Uani 1 1 d U
H4 H 0.6197 0.6181 0.6329 0.026 Uiso 1 1 calc R
B5 B 0.7732(4) 0.8561(6) 0.7779(5) 0.0197(11) Uani 1 1 d U
H5 H 0.7899 0.9019 0.8403 0.024 Uiso 1 1 calc R
B6 B 0.7301(4) 0.9344(6) 0.6745(5) 0.0230(12) Uani 1 1 d U
H6 H 0.7134 1.0244 0.6521 0.028 Uiso 1 1 calc R
O1 O 0.7745(4) 0.7634(7) 0.4623(4) 0.0568(18) Uani 1 1 d U
O2 O 0.5813(4) 0.8773(7) 0.4579(4) 0.0559(18) Uani 1 1 d U
Co1 Co 0.83463(4) 0.88926(7) 0.70643(5) 0.0188(2) Uani 1 1 d U
Co2 Co 0.65878(4) 0.83465(7) 0.69798(5) 0.01856(19) Uani 1 1 d U
Co3 Co 0.76878(4) 0.59876(7) 0.68880(5) 0.01814(19) Uani 1 1 d U
Co4 Co 0.71669(5) 0.78641(7) 0.59153(5) 0.0211(2) Uani 1 1 d U

loop_
_atom_site_aniso_label
_atom_site_aniso_U_11
_atom_site_aniso_U_22
_atom_site_aniso_U_33
_atom_site_aniso_U_23
_atom_site_aniso_U_13
_atom_site_aniso_U_12
C1 0.024(3) 0.020(3) 0.061(4) -0.002(3) 0.021(3) -0.006(2)
C2 0.022(3) 0.024(3) 0.038(3) -0.005(2) 0.015(2) -0.009(2)
C3 0.018(3) 0.020(3) 0.044(3) -0.002(2) 0.015(3) -0.005(2)
C4 0.033(3) 0.036(4) 0.042(3) 0.002(3) 0.023(3) -0.018(3)
C5 0.025(3) 0.026(3) 0.053(4) 0.014(3) 0.014(3) -0.010(3)
C6 0.040(5) 0.022(4) 0.125(9) -0.022(4) 0.045(5) -0.014(3)
C7 0.039(4) 0.078(7) 0.034(4) -0.009(4) 0.013(3) -0.024(4)
C8 0.022(3) 0.033(4) 0.083(6) 0.004(4) 0.027(4) 0.003(3)
C9 0.063(6) 0.084(8) 0.051(5) -0.012(5) 0.043(5) -0.039(5)
C10 0.046(5) 0.062(7) 0.086(7) 0.048(6) 0.022(5) -0.002(4)
C11 0.024(3) 0.021(3) 0.044(3) -0.009(2) 0.021(3) 0.000(2)
C12 0.022(3) 0.022(3) 0.044(3) -0.003(2) 0.015(3) 0.008(2)
C13 0.014(2) 0.027(3) 0.047(4) -0.008(3) 0.015(3) 0.001(2)
C14 0.024(3) 0.029(3) 0.049(4) -0.005(3) 0.023(3) -0.003(3)
C15 0.025(3) 0.026(3) 0.040(3) -0.004(2) 0.021(3) 0.005(3)
C16 0.034(4) 0.023(4) 0.064(5) -0.013(3) 0.022(4) 0.003(3)
C17 0.035(4) 0.029(4) 0.056(5) 0.009(3) 0.019(4) 0.016(3)
C18 0.022(4) 0.052(5) 0.054(5) -0.017(4) 0.006(3) 0.001(3)
C19 0.043(5) 0.031(4) 0.083(6) -0.002(4) 0.046(5) -0.009(3)
C20 0.044(5) 0.054(5) 0.040(4) -0.001(3) 0.026(4) 0.005(4)
C21 0.043(4) 0.012(3) 0.040(3) -0.008(3) 0.011(3) 0.001(3)
C22 0.031(3) 0.005(2) 0.048(3) 0.000(2) 0.020(3) 0.001(2)
C23 0.025(3) 0.016(3) 0.033(3) 0.002(2) 0.019(2) 0.004(2)
C24 0.027(3) 0.017(3) 0.039(3) 0.004(2) 0.021(3) 0.007(2)
C25 0.047(4) 0.020(3) 0.031(3) -0.002(2) 0.019(3) 0.010(3)
C26 0.048(5) 0.028(4) 0.061(5) -0.015(4) 0.006(4) -0.007(4)
C27 0.045(5) 0.018(4) 0.084(6) 0.002(4) 0.041(5) -0.007(3)
C28 0.042(4) 0.025(4) 0.035(3) 0.008(3) 0.019(3) 0.009(3)
C29 0.026(3) 0.029(4) 0.064(5) 0.008(3) 0.025(3) 0.009(3)
C30 0.071(6) 0.034(5) 0.045(4) 0.001(3) 0.037(4) 0.019(4)
C31 0.048(5) 0.036(4) 0.030(3) 0.003(3) 0.019(3) 0.005(3)
C32 0.034(4) 0.029(4) 0.024(3) -0.001(2) 0.007(3) 0.007(3)
B1 0.020(3) 0.018(2) 0.031(3) 0.002(2) 0.014(3) 0.000(2)
B2 0.020(3) 0.016(3) 0.024(3) 0.001(2) 0.012(2) 0.000(2)
B3 0.026(3) 0.009(3) 0.029(3) -0.002(2) 0.016(3) 0.001(2)
B4 0.020(3) 0.013(3) 0.032(3) 0.002(2) 0.011(2) 0.005(2)
B5 0.020(2) 0.015(3) 0.027(3) -0.001(2) 0.013(2) 0.000(2)
B6 0.022(3) 0.016(3) 0.031(3) 0.002(2) 0.013(3) -0.001(2)
O1 0.065(4) 0.076(5) 0.042(3) 0.008(3) 0.035(3) 0.019(4)
O2 0.047(3) 0.075(5) 0.035(3) 0.007(3) 0.006(3) 0.021(3)
Co1 0.0167(4) 0.0162(4) 0.0255(4) 0.0018(3) 0.0110(3) -0.0008(3)
Co2 0.0150(4) 0.0133(4) 0.0294(4) -0.0017(3) 0.0115(3) 0.0006(3)
Co3 0.0192(4) 0.0134(4) 0.0245(4) -0.0003(3) 0.0120(3) 0.0019(3)
Co4 0.0209(4) 0.0193(4) 0.0233(4) 0.0006(3) 0.0097(3) 0.0016(3)

loop_
_atom_type_symbol
_atom_type_description
_atom_type_scat_dispersion_real
_atom_type_scat_dispersion_imag
_atom_type_scat_source
C C 0.0033 0.0016 'International Tables Vol C Tables 4.2.6.8 and 6.1.1.4'
H H 0.0000 0.0000 'International Tables Vol C Tables 4.2.6.8 and 6.1.1.4'
B B 0.0013 0.0007 'International Tables Vol C Tables 4.2.6.8 and 6.1.1.4'
O O 0.0106 0.0060 'International Tables Vol C Tables 4.2.6.8 and 6.1.1.4'
Co Co 0.3494 0.9721 'International Tables Vol C Tables 4.2.6.8 and 6.1.1.4'

loop_
_geom_angle_atom_site_label_1
_geom_angle_atom_site_label_2
_geom_angle_atom_site_label_3
_geom_angle
C5 C1 C2 109.6(7)
C5 C1 C6 126.8(8)
C2 C1 C6 123.5(8)
C5 C1 Co1 71.0(4)
C2 C1 Co1 69.4(4)
C6 C1 Co1 128.9(5)
C1 C2 C3 107.9(6)
C1 C2 C7 126.3(7)
C3 C2 C7 125.5(7)
C1 C2 Co1 71.2(4)
C3 C2 Co1 72.1(4)
C7 C2 Co1 127.6(5)
C4 C3 C2 107.3(7)
C4 C3 C8 126.1(8)
C2 C3 C8 126.6(7)
C4 C3 Co1 70.5(4)
C2 C3 Co1 67.9(4)
C8 C3 Co1 127.4(5)
C3 C4 C5 107.7(7)
C3 C4 C9 125.1(8)
C5 C4 C9 127.0(8)
C3 C4 Co1 70.4(4)
C5 C4 Co1 69.3(4)
C9 C4 Co1 129.7(6)
C1 C5 C4 107.5(6)
C1 C5 C10 125.0(9)
C4 C5 C10 127.3(9)
C1 C5 Co1 70.1(4)
C4 C5 Co1 70.9(4)
C10 C5 Co1 129.0(6)
C1 C6 H6A 109.5
C1 C6 H6B 109.5
H6A C6 H6B 109.5
C1 C6 H6C 109.5
H6A C6 H6C 109.5
H6B C6 H6C 109.5
C2 C7 H7A 109.5
C2 C7 H7B 109.5
H7A C7 H7B 109.5
C2 C7 H7C 109.5
H7A C7 H7C 109.5
H7B C7 H7C 109.5
C3 C8 H8A 109.5
C3 C8 H8B 109.5
H8A C8 H8B 109.5
C3 C8 H8C 109.5
H8A C8 H8C 109.5
H8B C8 H8C 109.5
C4 C9 H9A 109.5
C4 C9 H9B 109.5
H9A C9 H9B 109.5
C4 C9 H9C 109.5
H9A C9 H9C 109.5
H9B C9 H9C 109.5
C5 C10 H10A 109.5
C5 C10 H10B 109.5
H10A C10 H10B 109.5
C5 C10 H10C 109.5
H10A C10 H10C 109.5
H10B C10 H10C 109.5
C12 C11 C15 109.9(6)
C12 C11 C16 124.7(7)
C15 C11 C16 125.4(7)
C12 C11 Co2 72.1(4)
C15 C11 Co2 69.7(4)
C16 C11 Co2 127.3(5)
C11 C12 C13 106.3(6)
C11 C12 C17 126.8(7)
C13 C12 C17 126.5(7)
C11 C12 Co2 69.4(4)
C13 C12 Co2 69.9(4)
C17 C12 Co2 131.0(6)
C14 C13 C12 107.2(6)
C14 C13 C18 124.6(7)
C12 C13 C18 128.0(7)
C14 C13 Co2 69.4(4)
C12 C13 Co2 70.3(4)
C18 C13 Co2 129.4(5)
C15 C14 C13 109.8(7)
C15 C14 C19 123.9(8)
C13 C14 C19 126.2(7)
C15 C14 Co2 70.1(4)
C13 C14 Co2 72.0(4)
C19 C14 Co2 128.2(5)
C14 C15 C11 106.9(7)
C14 C15 C20 127.2(8)
C11 C15 C20 125.6(7)
C14 C15 Co2 70.9(4)
C11 C15 Co2 70.9(4)
C20 C15 Co2 128.2(5)
C11 C16 H16A 109.5
C11 C16 H16B 109.5
H16A C16 H16B 109.5
C11 C16 H16C 109.5
H16A C16 H16C 109.5
H16B C16 H16C 109.5
C12 C17 H17A 109.5
C12 C17 H17B 109.5
H17A C17 H17B 109.5
C12 C17 H17C 109.5
H17A C17 H17C 109.5
H17B C17 H17C 109.5
C13 C18 H18A 109.5
C13 C18 H18B 109.5
H18A C18 H18B 109.5
C13 C18 H18C 109.5
H18A C18 H18C 109.5
H18B C18 H18C 109.5
C14 C19 H19A 109.5
C14 C19 H19B 109.5
H19A C19 H19B 109.5
C14 C19 H19C 109.5
H19A C19 H19C 109.5
H19B C19 H19C 109.5
C15 C20 H20A 109.5
C15 C20 H20B 109.5
H20A C20 H20B 109.5
C15 C20 H20C 109.5
H20A C20 H20C 109.5
H20B C20 H20C 109.5
C22 C21 C25 108.6(6)
C22 C21 C26 125.7(8)
C25 C21 C26 125.7(8)
C22 C21 Co3 70.4(4)
C25 C21 Co3 69.8(4)
C26 C21 Co3 128.5(6)
C21 C22 C23 106.6(6)
C21 C22 C27 128.9(7)
C23 C22 C27 124.6(7)
C21 C22 Co3 70.4(4)
C23 C22 Co3 68.2(4)
C27 C22 Co3 126.8(5)
C24 C23 C22 108.8(6)
C24 C23 C28 126.3(6)
C22 C23 C28 124.7(6)
C24 C23 Co3 71.2(4)
C22 C23 Co3 71.4(4)
C28 C23 Co3 127.5(5)
C25 C24 C23 107.5(6)
C25 C24 C29 127.8(7)
C23 C24 C29 124.6(7)
C25 C24 Co3 70.6(4)
C23 C24 Co3 68.7(4)
C29 C24 Co3 129.0(5)
C24 C25 C21 108.5(6)
C24 C25 C30 125.3(8)
C21 C25 C30 126.1(7)
C24 C25 Co3 70.4(4)
C21 C25 Co3 70.3(4)
C30 C25 Co3 126.2(5)
C21 C26 H26A 109.5
C21 C26 H26B 109.5
H26A C26 H26B 109.5
C21 C26 H26C 109.5
H26A C26 H26C 109.5
H26B C26 H26C 109.5
C22 C27 H27A 109.5
C22 C27 H27B 109.5
H27A C27 H27B 109.5
C22 C27 H27C 109.5
H27A C27 H27C 109.5
H27B C27 H27C 109.5
C23 C28 H28A 109.5
C23 C28 H28B 109.5
H28A C28 H28B 109.5
C23 C28 H28C 109.5
H28A C28 H28C 109.5
H28B C28 H28C 109.5
C24 C29 H29A 109.5
C24 C29 H29B 109.5
H29A C29 H29B 109.5
C24 C29 H29C 109.5
H29A C29 H29C 109.5
H29B C29 H29C 109.5
C25 C30 H30A 109.5
C25 C30 H30B 109.5
H30A C30 H30B 109.5
C25 C30 H30C 109.5
H30A C30 H30C 109.5
H30B C30 H30C 109.5
O1 C31 Co4 175.9(8)
O2 C32 Co4 172.7(8)
B2 B1 Co1 68.3(4)
B2 B1 Co3 68.1(3)
Co1 B1 Co3 125.7(4)
B2 B1 Co4 97.2(4)
Co1 B1 Co4 77.6(3)
Co3 B1 Co4 77.4(2)
B2 B1 H1 136.8
Co1 B1 H1 116.8
Co3 B1 H1 117.0
Co4 B1 H1 126.0
B5 B2 B3 59.7(4)
B5 B2 B1 111.8(5)
B3 B2 B1 112.6(5)
B5 B2 Co1 64.8(3)
B3 B2 Co1 113.5(4)
B1 B2 Co1 59.6(3)
B5 B2 Co3 114.7(4)
B3 B2 Co3 65.4(3)
B1 B2 Co3 61.1(3)
Co1 B2 Co3 112.8(3)
B5 B2 H2 118.4
B3 B2 H2 118.3
B1 B2 H2 121.0
Co1 B2 H2 118.5
Co3 B2 H2 117.1
B5 B3 B2 59.6(4)
B5 B3 B4 114.4(5)
B2 B3 B4 113.9(5)
B5 B3 Co2 65.9(3)
B2 B3 Co2 114.8(4)
B4 B3 Co2 60.9(3)
B5 B3 Co3 114.5(4)
B2 B3 Co3 65.3(3)
B4 B3 Co3 60.8(3)
Co2 B3 Co3 113.1(3)
B5 B3 H3 117.5
B2 B3 H3 117.9
B4 B3 H3 119.4
Co2 B3 H3 117.4
Co3 B3 H3 117.9
B3 B4 Co2 66.2(3)
B3 B4 Co3 67.9(3)
Co2 B4 Co3 123.2(4)
B3 B4 Co4 94.9(4)
Co2 B4 Co4 75.7(3)
Co3 B4 Co4 76.8(3)
B3 B4 H4 137.7
Co2 B4 H4 118.8
Co3 B4 H4 117.5
Co4 B4 H4 127.4
B2 B5 B3 60.7(4)
B2 B5 B6 112.6(5)
B3 B5 B6 111.7(5)
B2 B5 Co1 65.5(3)
B3 B5 Co1 114.9(4)
B6 B5 Co1 60.2(3)
B2 B5 Co2 114.1(4)
B3 B5 Co2 64.1(3)
B6 B5 Co2 60.3(3)
Co1 B5 Co2 112.7(3)
B2 B5 H5 117.7
B3 B5 H5 118.3
B6 B5 H5 121.2
Co1 B5 H5 117.5
Co2 B5 H5 118.4
B5 B6 Co1 66.6(3)
B5 B6 Co2 66.9(3)
Co1 B6 Co2 123.4(4)
B5 B6 Co4 96.9(4)
Co1 B6 Co4 78.2(3)
Co2 B6 Co4 77.3(3)
B5 B6 H6 137.8
Co1 B6 H6 117.8
Co2 B6 H6 118.1
Co4 B6 H6 125.4
B1 Co1 B6 105.4(3)
B1 Co1 C2 126.0(3)
B6 Co1 C2 124.7(3)
B1 Co1 C1 160.1(3)
B6 Co1 C1 93.9(3)
C2 Co1 C1 39.4(3)
B1 Co1 B5 93.2(3)
B6 Co1 B5 53.2(3)
C2 Co1 B5 100.6(3)
C1 Co1 B5 102.5(3)
B1 Co1 C5 131.4(3)
B6 Co1 C5 96.1(3)
C2 Co1 C5 66.5(3)
C1 Co1 C5 38.9(3)
B5 Co1 C5 133.5(3)
B1 Co1 B2 52.1(3)
B6 Co1 B2 93.9(3)
C2 Co1 B2 101.5(3)
C1 Co1 B2 132.7(3)
B5 Co1 B2 49.7(3)
C5 Co1 B2 167.5(3)
B1 Co1 C3 94.5(3)
B6 Co1 C3 159.5(3)
C2 Co1 C3 40.1(3)
C1 Co1 C3 65.9(3)
B5 Co1 C3 131.9(3)
C5 Co1 C3 66.3(3)
B2 Co1 C3 102.4(3)
B1 Co1 C4 97.1(3)
B6 Co1 C4 130.7(3)
C2 Co1 C4 66.6(3)
C1 Co1 C4 65.8(3)
B5 Co1 C4 166.7(3)
C5 Co1 C4 39.8(3)
B2 Co1 C4 133.5(3)
C3 Co1 C4 39.1(3)
B1 Co1 Co4 55.2(2)
B6 Co1 Co4 53.7(2)
C2 Co1 Co4 178.3(2)
C1 Co1 Co4 140.0(2)
B5 Co1 Co4 77.9(2)
C5 Co1 Co4 114.0(2)
B2 Co1 Co4 78.2(2)
C3 Co1 Co4 141.7(2)
C4 Co1 Co4 114.9(2)
B4 Co2 B6 106.9(3)
B4 Co2 B3 52.9(3)
B6 Co2 B3 94.1(3)
B4 Co2 C15 122.6(3)
B6 Co2 C15 125.9(3)
B3 Co2 C15 98.9(3)
B4 Co2 C14 93.1(3)
B6 Co2 C14 159.5(3)
B3 Co2 C14 101.8(3)
C15 Co2 C14 39.0(3)
B4 Co2 B5 94.6(3)
B6 Co2 B5 52.9(3)
B3 Co2 B5 50.0(3)
C15 Co2 B5 99.9(3)
C14 Co2 B5 131.4(3)
B4 Co2 C11 158.1(3)
B6 Co2 C11 94.8(3)
B3 Co2 C11 129.7(3)
C15 Co2 C11 39.4(3)
C14 Co2 C11 65.0(3)
B5 Co2 C11 100.9(3)
B4 Co2 C13 97.4(3)
B6 Co2 C13 130.9(3)
B3 Co2 C13 133.8(3)
C15 Co2 C13 65.6(3)
C14 Co2 C13 38.6(3)
B5 Co2 C13 164.8(3)
C11 Co2 C13 65.2(3)
B4 Co2 C12 132.8(3)
B6 Co2 C12 96.6(3)
B3 Co2 C12 164.8(3)
C15 Co2 C12 66.0(3)
C14 Co2 C12 65.6(3)
B5 Co2 C12 131.6(3)
C11 Co2 C12 38.5(3)
C13 Co2 C12 39.7(3)
B4 Co2 Co4 56.3(2)
B6 Co2 Co4 54.1(2)
B3 Co2 Co4 78.6(2)
C15 Co2 Co4 177.5(2)
C14 Co2 Co4 141.8(2)
B5 Co2 Co4 78.1(2)
C11 Co2 Co4 142.3(2)
C13 Co2 Co4 116.4(2)
C12 Co2 Co4 116.5(2)
B4 Co3 B1 105.0(3)
B4 Co3 C23 127.2(3)
B1 Co3 C23 121.7(3)
B4 Co3 C24 161.8(3)
B1 Co3 C24 92.8(3)
C23 Co3 C24 40.2(3)
B4 Co3 C25 131.1(3)
B1 Co3 C25 99.7(3)
C23 Co3 C25 66.5(3)
C24 Co3 C25 39.0(3)
B4 Co3 C22 95.0(3)
B1 Co3 C22 160.0(3)
C23 Co3 C22 40.3(3)
C24 Co3 C22 67.4(3)
C25 Co3 C22 66.8(3)
B4 Co3 C21 97.3(3)
B1 Co3 C21 135.8(3)
C23 Co3 C21 66.5(3)
C24 Co3 C21 66.4(3)
C25 Co3 C21 39.9(3)
C22 Co3 C21 39.3(3)
B4 Co3 B2 92.7(3)
B1 Co3 B2 50.8(3)
C23 Co3 B2 98.2(3)
C24 Co3 B2 101.8(3)
C25 Co3 B2 134.8(3)
C22 Co3 B2 128.5(3)
C21 Co3 B2 164.8(3)
B4 Co3 B3 51.4(3)
B1 Co3 B3 91.0(3)
C23 Co3 B3 101.6(3)
C24 Co3 B3 133.8(3)
C25 Co3 B3 167.0(3)
C22 Co3 B3 100.9(3)
C21 Co3 B3 131.9(3)
B2 Co3 B3 49.2(3)
B4 Co3 Co4 55.0(2)
B1 Co3 Co4 54.1(2)
C23 Co3 Co4 174.95(19)
C24 Co3 Co4 139.03(19)
C25 Co3 Co4 116.0(2)
C22 Co3 Co4 144.3(2)
C21 Co3 Co4 118.3(2)
B2 Co3 Co4 76.87(19)
B3 Co3 Co4 76.30(19)
C32 Co4 C31 92.8(4)
C32 Co4 B6 90.9(3)
C31 Co4 B6 125.3(4)
C32 Co4 B1 168.6(3)
C31 Co4 B1 76.4(3)
B6 Co4 B1 92.5(3)
C32 Co4 B4 97.3(3)
C31 Co4 B4 139.3(3)
B6 Co4 B4 93.9(3)
B1 Co4 B4 93.3(3)
C32 Co4 Co2 83.0(2)
C31 Co4 Co2 172.3(3)
B6 Co4 Co2 48.7(2)
B1 Co4 Co2 107.3(2)
B4 Co4 Co2 48.02(19)
C32 Co4 Co1 131.6(3)
C31 Co4 Co1 93.4(3)
B6 Co4 Co1 48.1(2)
B1 Co4 Co1 47.2(2)
B4 Co4 Co1 108.3(2)
Co2 Co4 Co1 84.69(4)
C32 Co4 Co3 139.7(3)
C31 Co4 Co3 102.5(3)
B6 Co4 Co3 109.1(2)
B1 Co4 Co3 48.5(2)
B4 Co4 Co3 48.22(18)
Co2 Co4 Co3 84.79(4)
Co1 Co4 Co3 84.96(4)

loop_
_geom_bond_atom_site_label_1
_geom_bond_atom_site_label_2
_geom_bond_distance
C1 C5 1.398(12)
C1 C2 1.402(11)
C1 C6 1.505(12)
C1 Co1 2.093(7)
C2 C3 1.438(10)
C2 C7 1.495(10)
C2 Co1 2.069(7)
C3 C4 1.422(11)
C3 C8 1.496(10)
C3 Co1 2.125(7)
C4 C5 1.442(12)
C4 C9 1.506(12)
C4 Co1 2.128(7)
C5 C10 1.487(11)
C5 Co1 2.105(7)
C6 H6A 0.9600
C6 H6B 0.9600
C6 H6C 0.9600
C7 H7A 0.9600
C7 H7B 0.9600
C7 H7C 0.9600
C8 H8A 0.9600
C8 H8B 0.9600
C8 H8C 0.9600
C9 H9A 0.9600
C9 H9B 0.9600
C9 H9C 0.9600
C10 H10A 0.9600
C10 H10B 0.9600
C10 H10C 0.9600
C11 C12 1.404(10)
C11 C15 1.420(11)
C11 C16 1.510(10)
C11 Co2 2.112(7)
C12 C13 1.457(10)
C12 C17 1.480(10)
C12 Co2 2.146(7)
C13 C14 1.406(11)
C13 C18 1.518(10)
C13 Co2 2.141(7)
C14 C15 1.403(11)
C14 C19 1.512(11)
C14 Co2 2.107(7)
C15 C20 1.490(11)
C15 Co2 2.097(7)
C16 H16A 0.9600
C16 H16B 0.9600
C16 H16C 0.9600
C17 H17A 0.9600
C17 H17B 0.9600
C17 H17C 0.9600
C18 H18A 0.9600
C18 H18B 0.9600
C18 H18C 0.9600
C19 H19A 0.9600
C19 H19B 0.9600
C19 H19C 0.9600
C20 H20A 0.9600
C20 H20B 0.9600
C20 H20C 0.9600
C21 C22 1.426(11)
C21 C25 1.446(12)
C21 C26 1.473(11)
C21 Co3 2.122(7)
C22 C23 1.449(10)
C22 C27 1.462(11)
C22 Co3 2.122(6)
C23 C24 1.440(9)
C23 C28 1.480(9)
C23 Co3 2.079(6)
C24 C25 1.410(10)
C24 C29 1.489(10)
C24 Co3 2.112(6)
C25 C30 1.499(11)
C25 Co3 2.116(7)
C26 H26A 0.9600
C26 H26B 0.9600
C26 H26C 0.9600
C27 H27A 0.9600
C27 H27B 0.9600
C27 H27C 0.9600
C28 H28A 0.9600
C28 H28B 0.9600
C28 H28C 0.9600
C29 H29A 0.9600
C29 H29B 0.9600
C29 H29C 0.9600
C30 H30A 0.9600
C30 H30B 0.9600
C30 H30C 0.9600
C31 O1 1.137(10)
C31 Co4 1.760(8)
C32 O2 1.123(9)
C32 Co4 1.758(7)
B1 B2 1.791(11)
B1 Co1 1.957(8)
B1 Co3 2.024(7)
B1 Co4 2.191(7)
B1 H1 1.1000
B2 B5 1.767(10)
B2 B3 1.786(10)
B2 Co1 2.108(7)
B2 Co3 2.144(7)
B2 H2 1.1000
B3 B5 1.769(10)
B3 B4 1.809(10)
B3 Co2 2.077(7)
B3 Co3 2.146(7)
B3 H3 1.1000
B4 Co2 1.984(7)
B4 Co3 2.021(7)
B4 Co4 2.220(8)
B4 H4 1.1000
B5 B6 1.827(10)
B5 Co1 2.095(7)
B5 Co2 2.108(7)
B5 H5 1.1000
B6 Co1 1.982(8)
B6 Co2 1.991(8)
B6 Co4 2.148(8)
B6 H6 1.1000
Co1 Co4 2.6065(12)
Co2 Co4 2.5867(12)
Co3 Co4 2.6388(11)

loop_
_geom_torsion_atom_site_label_1
_geom_torsion_atom_site_label_2
_geom_torsion_atom_site_label_3
_geom_torsion_atom_site_label_4
_geom_torsion
C5 C1 C2 C3 3.3(8)
C6 C1 C2 C3 -173.1(7)
Co1 C1 C2 C3 63.2(5)
C5 C1 C2 C7 176.7(7)
C6 C1 C2 C7 0.3(11)
Co1 C1 C2 C7 -123.4(7)
C5 C1 C2 Co1 -59.9(5)
C6 C1 C2 Co1 123.8(7)
C1 C2 C3 C4 -2.8(8)
C7 C2 C3 C4 -176.3(7)
Co1 C2 C3 C4 59.8(5)
C1 C2 C3 C8 176.4(7)
C7 C2 C3 C8 2.9(11)
Co1 C2 C3 C8 -121.0(7)
C1 C2 C3 Co1 -62.6(5)
C7 C2 C3 Co1 123.9(7)
C2 C3 C4 C5 1.3(8)
C8 C3 C4 C5 -177.9(7)
Co1 C3 C4 C5 59.4(5)
C2 C3 C4 C9 176.5(7)
C8 C3 C4 C9 -2.7(12)
Co1 C3 C4 C9 -125.4(8)
C2 C3 C4 Co1 -58.1(5)
C8 C3 C4 Co1 122.7(7)
C2 C1 C5 C4 -2.5(8)
C6 C1 C5 C4 173.7(7)
Co1 C1 C5 C4 -61.4(5)
C2 C1 C5 C10 -176.8(7)
C6 C1 C5 C10 -0.6(12)
Co1 C1 C5 C10 124.3(8)
C2 C1 C5 Co1 58.9(5)
C6 C1 C5 Co1 -124.9(8)
C3 C4 C5 C1 0.7(8)
C9 C4 C5 C1 -174.4(7)
Co1 C4 C5 C1 60.8(5)
C3 C4 C5 C10 174.8(8)
C9 C4 C5 C10 -0.2(13)
Co1 C4 C5 C10 -125.0(8)
C3 C4 C5 Co1 -60.1(5)
C9 C4 C5 Co1 124.8(8)
C15 C11 C12 C13 0.8(8)
C16 C11 C12 C13 -176.0(7)
Co2 C11 C12 C13 60.5(5)
C15 C11 C12 C17 173.9(7)
C16 C11 C12 C17 -3.0(12)
Co2 C11 C12 C17 -126.4(8)
C15 C11 C12 Co2 -59.7(5)
C16 C11 C12 Co2 123.4(7)
C11 C12 C13 C14 -0.3(8)
C17 C12 C13 C14 -173.4(7)
Co2 C12 C13 C14 59.9(5)
C11 C12 C13 C18 174.6(7)
C17 C12 C13 C18 1.6(12)
Co2 C12 C13 C18 -125.1(8)
C11 C12 C13 Co2 -60.2(5)
C17 C12 C13 Co2 126.7(8)
C12 C13 C14 C15 -0.3(8)
C18 C13 C14 C15 -175.5(7)
Co2 C13 C14 C15 60.2(5)
C12 C13 C14 C19 174.9(7)
C18 C13 C14 C19 -0.3(12)
Co2 C13 C14 C19 -124.6(8)
C12 C13 C14 Co2 -60.5(5)
C18 C13 C14 Co2 124.3(7)
C13 C14 C15 C11 0.8(8)
C19 C14 C15 C11 -174.5(7)
Co2 C14 C15 C11 62.1(5)
C13 C14 C15 C20 174.7(7)
C19 C14 C15 C20 -0.7(12)
Co2 C14 C15 C20 -124.0(8)
C13 C14 C15 Co2 -61.3(5)
C19 C14 C15 Co2 123.3(7)
C12 C11 C15 C14 -1.0(8)
C16 C11 C15 C14 175.8(7)
Co2 C11 C15 C14 -62.1(5)
C12 C11 C15 C20 -175.0(7)
C16 C11 C15 C20 1.8(12)
Co2 C11 C15 C20 123.8(7)
C12 C11 C15 Co2 61.1(5)
C16 C11 C15 Co2 -122.0(7)
C25 C21 C22 C23 0.7(7)
C26 C21 C22 C23 177.3(7)
Co3 C21 C22 C23 -58.9(4)
C25 C21 C22 C27 -178.4(7)
C26 C21 C22 C27 -1.9(12)
Co3 C21 C22 C27 122.0(7)
C25 C21 C22 Co3 59.6(5)
C26 C21 C22 Co3 -123.8(8)
C21 C22 C23 C24 -1.5(7)
C27 C22 C23 C24 177.7(6)
Co3 C22 C23 C24 -61.7(4)
C21 C22 C23 C28 -176.5(6)
C27 C22 C23 C28 2.7(10)
Co3 C22 C23 C28 123.3(6)
C21 C22 C23 Co3 60.3(4)
C27 C22 C23 Co3 -120.6(7)
C22 C23 C24 C25 1.7(7)
C28 C23 C24 C25 176.6(6)
Co3 C23 C24 C25 -60.2(5)
C22 C23 C24 C29 -174.7(6)
C28 C23 C24 C29 0.2(11)
Co3 C23 C24 C29 123.4(7)
C22 C23 C24 Co3 61.9(4)
C28 C23 C24 Co3 -123.2(7)
C23 C24 C25 C21 -1.2(8)
C29 C24 C25 C21 175.0(7)
Co3 C24 C25 C21 -60.2(5)
C23 C24 C25 C30 -179.9(7)
C29 C24 C25 C30 -3.7(12)
Co3 C24 C25 C30 121.1(7)
C23 C24 C25 Co3 59.0(5)
C29 C24 C25 Co3 -124.8(7)
C22 C21 C25 C24 0.3(8)
C26 C21 C25 C24 -176.3(7)
Co3 C21 C25 C24 60.2(5)
C22 C21 C25 C30 179.0(7)
C26 C21 C25 C30 2.4(12)
Co3 C21 C25 C30 -121.1(7)
C22 C21 C25 Co3 -59.9(5)
C26 C21 C25 Co3 123.5(8)
Co1 B1 B2 B5 39.9(4)
Co3 B1 B2 B5 -107.0(5)
Co4 B1 B2 B5 -33.7(5)
Co1 B1 B2 B3 104.9(5)
Co3 B1 B2 B3 -42.0(4)
Co4 B1 B2 B3 31.3(5)
Co3 B1 B2 Co1 -146.9(3)
Co4 B1 B2 Co1 -73.6(3)
Co1 B1 B2 Co3 146.9(3)
Co4 B1 B2 Co3 73.3(2)
B1 B2 B3 B5 -102.9(6)
Co1 B2 B3 B5 -37.5(4)
Co3 B2 B3 B5 -143.0(4)
B5 B2 B3 B4 105.3(6)
B1 B2 B3 B4 2.4(7)
Co1 B2 B3 B4 67.8(6)
Co3 B2 B3 B4 -37.7(4)
B5 B2 B3 Co2 37.7(4)
B1 B2 B3 Co2 -65.2(6)
Co1 B2 B3 Co2 0.1(6)
Co3 B2 B3 Co2 -105.3(4)
B5 B2 B3 Co3 143.0(4)
B1 B2 B3 Co3 40.1(4)
Co1 B2 B3 Co3 105.4(4)
B5 B3 B4 Co2 -40.1(5)
B2 B3 B4 Co2 -106.1(5)
Co3 B3 B4 Co2 -145.6(3)
B5 B3 B4 Co3 105.5(5)
B2 B3 B4 Co3 39.5(4)
Co2 B3 B4 Co3 145.6(3)
B5 B3 B4 Co4 31.9(6)
B2 B3 B4 Co4 -34.1(5)
Co2 B3 B4 Co4 72.0(2)
Co3 B3 B4 Co4 -73.6(2)
B1 B2 B5 B3 104.2(5)
Co1 B2 B5 B3 141.9(4)
Co3 B2 B5 B3 37.1(4)
B3 B2 B5 B6 -103.1(6)
B1 B2 B5 B6 1.1(7)
Co1 B2 B5 B6 38.8(4)
Co3 B2 B5 B6 -66.0(6)
B3 B2 B5 Co1 -141.9(4)
B1 B2 B5 Co1 -37.7(4)
Co3 B2 B5 Co1 -104.8(4)
B3 B2 B5 Co2 -36.8(4)
B1 B2 B5 Co2 67.4(6)
Co1 B2 B5 Co2 105.1(4)
Co3 B2 B5 Co2 0.3(6)
B4 B3 B5 B2 -104.5(6)
Co2 B3 B5 B2 -142.6(4)
Co3 B3 B5 B2 -37.0(4)
B2 B3 B5 B6 104.5(6)
B4 B3 B5 B6 0.0(7)
Co2 B3 B5 B6 -38.1(4)
Co3 B3 B5 B6 67.5(6)
B2 B3 B5 Co1 38.3(4)
B4 B3 B5 Co1 -66.2(6)
Co2 B3 B5 Co1 -104.3(4)
Co3 B3 B5 Co1 1.3(6)
B2 B3 B5 Co2 142.6(4)
B4 B3 B5 Co2 38.1(4)
Co3 B3 B5 Co2 105.6(4)
B2 B5 B6 Co1 -41.1(4)
B3 B5 B6 Co1 -107.2(5)
Co2 B5 B6 Co1 -146.9(3)
B2 B5 B6 Co2 105.8(5)
B3 B5 B6 Co2 39.7(4)
Co1 B5 B6 Co2 146.9(3)
B2 B5 B6 Co4 32.8(5)
B3 B5 B6 Co4 -33.3(6)
Co1 B5 B6 Co4 73.9(3)
Co2 B5 B6 Co4 -73.0(3)
B2 B1 Co1 B6 -82.8(4)
Co3 B1 Co1 B6 -44.2(5)
Co4 B1 Co1 B6 20.2(3)
B2 B1 Co1 C2 75.4(4)
Co3 B1 Co1 C2 114.0(4)
Co4 B1 Co1 C2 178.4(3)
B2 B1 Co1 C1 112.1(9)
Co3 B1 Co1 C1 150.7(8)
Co4 B1 Co1 C1 -144.9(8)
B2 B1 Co1 B5 -30.2(4)
Co3 B1 Co1 B5 8.4(5)
Co4 B1 Co1 B5 72.8(3)
B2 B1 Co1 C5 164.3(4)
Co3 B1 Co1 C5 -157.1(4)
Co4 B1 Co1 C5 -92.7(4)
Co3 B1 Co1 B2 38.6(4)
Co4 B1 Co1 B2 103.0(3)
B2 B1 Co1 C3 102.3(4)
Co3 B1 Co1 C3 140.9(4)
Co4 B1 Co1 C3 -154.7(3)
B2 B1 Co1 C4 141.5(4)
Co3 B1 Co1 C4 -179.9(4)
Co4 B1 Co1 C4 -115.5(3)
B2 B1 Co1 Co4 -103.0(3)
Co3 B1 Co1 Co4 -64.4(4)
B5 B6 Co1 B1 82.4(4)
Co2 B6 Co1 B1 45.3(5)
Co4 B6 Co1 B1 -20.6(3)
B5 B6 Co1 C2 -76.2(4)
Co2 B6 Co1 C2 -113.2(4)
Co4 B6 Co1 C2 -179.1(2)
B5 B6 Co1 C1 -102.7(4)
Co2 B6 Co1 C1 -139.7(5)
Co4 B6 Co1 C1 154.4(3)
Co2 B6 Co1 B5 -37.0(4)
Co4 B6 Co1 B5 -102.9(4)
B5 B6 Co1 C5 -141.7(4)
Co2 B6 Co1 C5 -178.7(5)
Co4 B6 Co1 C5 115.4(3)
B5 B6 Co1 B2 30.6(4)
Co2 B6 Co1 B2 -6.4(5)
Co4 B6 Co1 B2 -72.3(3)
B5 B6 Co1 C3 -112.3(9)
Co2 B6 Co1 C3 -149.4(7)
Co4 B6 Co1 C3 144.7(8)
B5 B6 Co1 C4 -163.7(4)
Co2 B6 Co1 C4 159.3(4)
Co4 B6 Co1 C4 93.3(4)
B5 B6 Co1 Co4 102.9(4)
Co2 B6 Co1 Co4 65.9(4)
C1 C2 Co1 B1 161.3(5)
C3 C2 Co1 B1 44.5(6)
C7 C2 Co1 B1 -76.9(8)
C1 C2 Co1 B6 -44.5(6)
C3 C2 Co1 B6 -161.3(4)
C7 C2 Co1 B6 77.3(8)
C3 C2 Co1 C1 -116.8(6)
C7 C2 Co1 C1 121.9(9)
C1 C2 Co1 B5 -96.8(5)
C3 C2 Co1 B5 146.4(4)
C7 C2 Co1 B5 25.1(8)
C1 C2 Co1 C5 36.2(5)
C3 C2 Co1 C5 -80.6(5)
C7 C2 Co1 C5 158.1(8)
C1 C2 Co1 B2 -147.5(5)
C3 C2 Co1 B2 95.7(4)
C7 C2 Co1 B2 -25.6(8)
C1 C2 Co1 C3 116.8(6)
C7 C2 Co1 C3 -121.4(9)
C1 C2 Co1 C4 79.8(5)
C3 C2 Co1 C4 -37.0(4)
C7 C2 Co1 C4 -158.3(8)
C1 C2 Co1 Co4 -68(7)
C3 C2 Co1 Co4 175(7)
C7 C2 Co1 Co4 54(7)
C5 C1 Co1 B1 70.7(11)
C2 C1 Co1 B1 -49.7(11)
C6 C1 Co1 B1 -166.8(9)
C5 C1 Co1 B6 -94.8(5)
C2 C1 Co1 B6 144.7(5)
C6 C1 Co1 B6 27.7(9)
C5 C1 Co1 C2 120.5(6)
C6 C1 Co1 C2 -117.0(10)
C5 C1 Co1 B5 -147.9(5)
C2 C1 Co1 B5 91.6(5)
C6 C1 Co1 B5 -25.5(9)
C2 C1 Co1 C5 -120.5(6)
C6 C1 Co1 C5 122.5(10)
C5 C1 Co1 B2 166.2(4)
C2 C1 Co1 B2 45.8(6)
C6 C1 Co1 B2 -71.3(10)
C5 C1 Co1 C3 81.5(5)
C2 C1 Co1 C3 -39.0(4)
C6 C1 Co1 C3 -156.0(10)
C5 C1 Co1 C4 38.5(5)
C2 C1 Co1 C4 -82.0(5)
C6 C1 Co1 C4 161.0(10)
C5 C1 Co1 Co4 -62.0(6)
C2 C1 Co1 Co4 177.5(3)
C6 C1 Co1 Co4 60.5(10)
B2 B5 Co1 B1 31.4(4)
B3 B5 Co1 B1 -5.1(5)
B6 B5 Co1 B1 -106.8(4)
Co2 B5 Co1 B1 -75.9(4)
B2 B5 Co1 B6 138.2(5)
B3 B5 Co1 B6 101.8(6)
Co2 B5 Co1 B6 30.9(3)
B2 B5 Co1 C2 -96.2(4)
B3 B5 Co1 C2 -132.6(5)
B6 B5 Co1 C2 125.6(4)
Co2 B5 Co1 C2 156.6(3)
B2 B5 Co1 C1 -136.3(4)
B3 B5 Co1 C1 -172.8(5)
B6 B5 Co1 C1 85.5(4)
Co2 B5 Co1 C1 116.4(4)
B2 B5 Co1 C5 -163.7(4)
B3 B5 Co1 C5 159.9(4)
B6 B5 Co1 C5 58.1(5)
Co2 B5 Co1 C5 89.1(5)
B3 B5 Co1 B2 -36.4(4)
B6 B5 Co1 B2 -138.2(5)
Co2 B5 Co1 B2 -107.2(5)
B2 B5 Co1 C3 -67.6(5)
B3 B5 Co1 C3 -104.0(5)
B6 B5 Co1 C3 154.2(4)
Co2 B5 Co1 C3 -174.8(3)
B2 B5 Co1 C4 -109.9(13)
B3 B5 Co1 C4 -146.3(12)
B6 B5 Co1 C4 111.9(13)
Co2 B5 Co1 C4 142.9(12)
B2 B5 Co1 Co4 84.7(3)
B3 B5 Co1 Co4 48.3(4)
B6 B5 Co1 Co4 -53.5(3)
Co2 B5 Co1 Co4 -22.6(3)
C1 C5 Co1 B1 -154.6(5)
C4 C5 Co1 B1 -37.0(6)
C10 C5 Co1 B1 86.0(11)
C1 C5 Co1 B6 88.7(5)
C4 C5 Co1 B6 -153.7(5)
C10 C5 Co1 B6 -30.7(10)
C1 C5 Co1 C2 -36.6(4)
C4 C5 Co1 C2 81.1(5)
C10 C5 Co1 C2 -156.0(11)
C4 C5 Co1 C1 117.7(6)
C10 C5 Co1 C1 -119.4(12)
C1 C5 Co1 B5 45.6(6)
C4 C5 Co1 B5 163.2(4)
C10 C5 Co1 B5 -73.8(11)
C1 C5 Co1 B2 -53.5(17)
C4 C5 Co1 B2 64.1(16)
C10 C5 Co1 B2 -172.9(12)
C1 C5 Co1 C3 -80.5(5)
C4 C5 Co1 C3 37.1(4)
C10 C5 Co1 C3 160.1(11)
C1 C5 Co1 C4 -117.7(6)
C10 C5 Co1 C4 123.0(12)
C1 C5 Co1 Co4 141.6(4)
C4 C5 Co1 Co4 -100.8(4)
C10 C5 Co1 Co4 22.2(11)
B5 B2 Co1 B1 -138.8(5)
B3 B2 Co1 B1 -103.3(5)
Co3 B2 Co1 B1 -31.2(3)
B5 B2 Co1 B6 -32.3(4)
B3 B2 Co1 B6 3.2(5)
B1 B2 Co1 B6 106.5(4)
Co3 B2 Co1 B6 75.3(4)
B5 B2 Co1 C2 94.2(4)
B3 B2 Co1 C2 129.8(4)
B1 B2 Co1 C2 -126.9(4)
Co3 B2 Co1 C2 -158.2(3)
B5 B2 Co1 C1 66.6(5)
B3 B2 Co1 C1 102.2(5)
B1 B2 Co1 C1 -154.6(4)
Co3 B2 Co1 C1 174.2(3)
B3 B2 Co1 B5 35.6(4)
B1 B2 Co1 B5 138.8(5)
Co3 B2 Co1 B5 107.6(5)
B5 B2 Co1 C5 110.0(15)
B3 B2 Co1 C5 145.6(14)
B1 B2 Co1 C5 -111.1(15)
Co3 B2 Co1 C5 -142.4(14)
B5 B2 Co1 C3 135.2(4)
B3 B2 Co1 C3 170.8(4)
B1 B2 Co1 C3 -85.9(4)
Co3 B2 Co1 C3 -117.2(3)
B5 B2 Co1 C4 162.7(4)
B3 B2 Co1 C4 -161.7(4)
B1 B2 Co1 C4 -58.5(5)
Co3 B2 Co1 C4 -89.7(5)
B5 B2 Co1 Co4 -84.0(3)
B3 B2 Co1 Co4 -48.5(4)
B1 B2 Co1 Co4 54.8(3)
Co3 B2 Co1 Co4 23.6(3)
C4 C3 Co1 B1 95.8(5)
C2 C3 Co1 B1 -145.3(5)
C8 C3 Co1 B1 -25.4(8)
C4 C3 Co1 B6 -70.0(10)
C2 C3 Co1 B6 48.9(10)
C8 C3 Co1 B6 168.8(8)
C4 C3 Co1 C2 -118.9(6)
C8 C3 Co1 C2 120.0(9)
C4 C3 Co1 C1 -80.6(5)
C2 C3 Co1 C1 38.3(4)
C8 C3 Co1 C1 158.3(8)
C4 C3 Co1 B5 -165.8(5)
C2 C3 Co1 B5 -46.9(6)
C8 C3 Co1 B5 73.0(8)
C4 C3 Co1 C5 -37.9(5)
C2 C3 Co1 C5 81.1(5)
C8 C3 Co1 C5 -159.0(8)
C4 C3 Co1 B2 147.9(5)
C2 C3 Co1 B2 -93.1(4)
C8 C3 Co1 B2 26.8(8)
C2 C3 Co1 C4 118.9(6)
C8 C3 Co1 C4 -121.1(9)
C4 C3 Co1 Co4 61.3(6)
C2 C3 Co1 Co4 -179.8(3)
C8 C3 Co1 Co4 -59.8(9)
C3 C4 Co1 B1 -88.3(5)
C5 C4 Co1 B1 153.0(5)
C9 C4 Co1 B1 31.4(9)
C3 C4 Co1 B6 154.3(5)
C5 C4 Co1 B6 35.6(6)
C9 C4 Co1 B6 -85.9(10)
C3 C4 Co1 C2 37.9(4)
C5 C4 Co1 C2 -80.8(5)
C9 C4 Co1 C2 157.7(10)
C3 C4 Co1 C1 81.1(5)
C5 C4 Co1 C1 -37.6(4)
C9 C4 Co1 C1 -159.1(10)
C3 C4 Co1 B5 52.6(15)
C5 C4 Co1 B5 -66.1(15)
C9 C4 Co1 B5 172.4(11)
C3 C4 Co1 C5 118.7(6)
C9 C4 Co1 C5 -121.5(11)
C3 C4 Co1 B2 -45.7(6)
C5 C4 Co1 B2 -164.4(4)
C9 C4 Co1 B2 74.1(10)
C5 C4 Co1 C3 -118.7(6)
C9 C4 Co1 C3 119.8(11)
C3 C4 Co1 Co4 -143.1(4)
C5 C4 Co1 Co4 98.2(4)
C9 C4 Co1 Co4 -23.4(10)
B3 B4 Co2 B6 82.1(4)
Co3 B4 Co2 B6 43.4(5)
Co4 B4 Co2 B6 -19.9(3)
Co3 B4 Co2 B3 -38.7(4)
Co4 B4 Co2 B3 -102.0(4)
B3 B4 Co2 C15 -75.3(4)
Co3 B4 Co2 C15 -113.9(4)
Co4 B4 Co2 C15 -177.3(2)
B3 B4 Co2 C14 -102.4(4)
Co3 B4 Co2 C14 -141.1(5)
Co4 B4 Co2 C14 155.6(3)
B3 B4 Co2 B5 29.6(4)
Co3 B4 Co2 B5 -9.1(5)
Co4 B4 Co2 B5 -72.4(3)
B3 B4 Co2 C11 -105.3(8)
Co3 B4 Co2 C11 -144.0(6)
Co4 B4 Co2 C11 152.7(7)
B3 B4 Co2 C13 -141.0(4)
Co3 B4 Co2 C13 -179.7(4)
Co4 B4 Co2 C13 117.0(3)
B3 B4 Co2 C12 -161.5(4)
Co3 B4 Co2 C12 159.8(4)
Co4 B4 Co2 C12 96.4(4)
B3 B4 Co2 Co4 102.0(4)
Co3 B4 Co2 Co4 63.4(4)
B5 B6 Co2 B4 -82.8(4)
Co1 B6 Co2 B4 -45.9(5)
Co4 B6 Co2 B4 20.5(3)
B5 B6 Co2 B3 -30.5(4)
Co1 B6 Co2 B3 6.5(5)
Co4 B6 Co2 B3 72.8(3)
B5 B6 Co2 C15 73.6(4)
Co1 B6 Co2 C15 110.5(5)
Co4 B6 Co2 C15 176.9(3)
B5 B6 Co2 C14 110.2(9)
Co1 B6 Co2 C14 147.1(7)
Co4 B6 Co2 C14 -146.5(8)
Co1 B6 Co2 B5 36.9(4)
Co4 B6 Co2 B5 103.3(4)
B5 B6 Co2 C11 100.0(4)
Co1 B6 Co2 C11 136.9(4)
Co4 B6 Co2 C11 -156.7(2)
B5 B6 Co2 C13 161.0(4)
Co1 B6 Co2 C13 -162.1(3)
Co4 B6 Co2 C13 -95.7(3)
B5 B6 Co2 C12 138.6(4)
Co1 B6 Co2 C12 175.6(4)
Co4 B6 Co2 C12 -118.1(2)
B5 B6 Co2 Co4 -103.3(4)
Co1 B6 Co2 Co4 -66.4(4)
B5 B3 Co2 B4 140.0(5)
B2 B3 Co2 B4 104.7(6)
Co3 B3 Co2 B4 32.4(3)
B5 B3 Co2 B6 31.8(4)
B2 B3 Co2 B6 -3.4(5)
B4 B3 Co2 B6 -108.2(4)
Co3 B3 Co2 B6 -75.8(4)
B5 B3 Co2 C15 -95.5(4)
B2 B3 Co2 C15 -130.8(5)
B4 B3 Co2 C15 124.5(4)
Co3 B3 Co2 C15 156.9(3)
B5 B3 Co2 C14 -135.1(4)
B2 B3 Co2 C14 -170.3(4)
B4 B3 Co2 C14 84.9(4)
Co3 B3 Co2 C14 117.3(4)
B2 B3 Co2 B5 -35.3(4)
B4 B3 Co2 B5 -140.0(5)
Co3 B3 Co2 B5 -107.6(5)
B5 B3 Co2 C11 -67.9(5)
B2 B3 Co2 C11 -103.2(5)
B4 B3 Co2 C11 152.1(4)
Co3 B3 Co2 C11 -175.5(3)
B5 B3 Co2 C13 -160.2(4)
B2 B3 Co2 C13 164.6(4)
B4 B3 Co2 C13 59.8(5)
Co3 B3 Co2 C13 92.2(5)
B5 B3 Co2 C12 -102.4(11)
B2 B3 Co2 C12 -137.7(10)
B4 B3 Co2 C12 117.6(11)
Co3 B3 Co2 C12 150.0(9)
B5 B3 Co2 Co4 83.9(3)
B2 B3 Co2 Co4 48.7(4)
B4 B3 Co2 Co4 -56.1(3)
Co3 B3 Co2 Co4 -23.7(3)
C14 C15 Co2 B4 -46.4(6)
C11 C15 Co2 B4 -162.9(4)
C20 C15 Co2 B4 76.4(8)
C14 C15 Co2 B6 160.6(5)
C11 C15 Co2 B6 44.2(6)
C20 C15 Co2 B6 -76.5(8)
C14 C15 Co2 B3 -97.7(5)
C11 C15 Co2 B3 145.8(4)
C20 C15 Co2 B3 25.1(8)
C11 C15 Co2 C14 -116.4(6)
C20 C15 Co2 C14 122.8(9)
C14 C15 Co2 B5 -148.5(5)
C11 C15 Co2 B5 95.1(4)
C20 C15 Co2 B5 -25.6(8)
C14 C15 Co2 C11 116.4(6)
C20 C15 Co2 C11 -120.7(9)
C14 C15 Co2 C13 36.5(5)
C11 C15 Co2 C13 -79.9(4)
C20 C15 Co2 C13 159.4(8)
C14 C15 Co2 C12 80.3(5)
C11 C15 Co2 C12 -36.1(4)
C20 C15 Co2 C12 -156.9(8)
C14 C15 Co2 Co4 -110(5)
C11 C15 Co2 Co4 134(5)
C20 C15 Co2 Co4 13(5)
C15 C14 Co2 B4 142.3(5)
C13 C14 Co2 B4 -98.0(4)
C19 C14 Co2 B4 24.3(8)
C15 C14 Co2 B6 -50.1(11)
C13 C14 Co2 B6 69.6(10)
C19 C14 Co2 B6 -168.2(8)
C15 C14 Co2 B3 89.6(5)
C13 C14 Co2 B3 -150.6(4)
C19 C14 Co2 B3 -28.4(8)
C13 C14 Co2 C15 119.7(6)
C19 C14 Co2 C15 -118.1(10)
C15 C14 Co2 B5 43.4(6)
C13 C14 Co2 B5 163.1(4)
C19 C14 Co2 B5 -74.6(8)
C15 C14 Co2 C11 -38.9(4)
C13 C14 Co2 C11 80.9(5)
C19 C14 Co2 C11 -156.9(8)
C15 C14 Co2 C13 -119.7(6)
C19 C14 Co2 C13 122.2(9)
C15 C14 Co2 C12 -81.4(5)
C13 C14 Co2 C12 38.3(4)
C19 C14 Co2 C12 160.5(8)
C15 C14 Co2 Co4 176.2(3)
C13 C14 Co2 Co4 -64.1(5)
C19 C14 Co2 Co4 58.1(9)
B2 B5 Co2 B4 4.6(5)
B3 B5 Co2 B4 -30.9(4)
B6 B5 Co2 B4 107.8(4)
Co1 B5 Co2 B4 76.8(4)
B2 B5 Co2 B6 -103.2(6)
B3 B5 Co2 B6 -138.7(5)
Co1 B5 Co2 B6 -30.9(3)
B2 B5 Co2 B3 35.5(4)
B6 B5 Co2 B3 138.7(5)
Co1 B5 Co2 B3 107.8(5)
B2 B5 Co2 C15 128.8(5)
B3 B5 Co2 C15 93.3(4)
B6 B5 Co2 C15 -128.0(4)
Co1 B5 Co2 C15 -158.9(3)
B2 B5 Co2 C14 102.8(5)
B3 B5 Co2 C14 67.3(5)
B6 B5 Co2 C14 -154.0(4)
Co1 B5 Co2 C14 175.1(3)
B2 B5 Co2 C11 169.0(4)
B3 B5 Co2 C11 133.5(4)
B6 B5 Co2 C11 -87.9(4)
Co1 B5 Co2 C11 -118.8(4)
B2 B5 Co2 C13 146.5(10)
B3 B5 Co2 C13 111.0(11)
B6 B5 Co2 C13 -110.3(11)
Co1 B5 Co2 C13 -141.3(10)
B2 B5 Co2 C12 -164.5(4)
B3 B5 Co2 C12 160.0(4)
B6 B5 Co2 C12 -61.3(5)
Co1 B5 Co2 C12 -92.3(4)
B2 B5 Co2 Co4 -49.5(4)
B3 B5 Co2 Co4 -85.0(3)
B6 B5 Co2 Co4 53.7(3)
Co1 B5 Co2 Co4 22.7(3)
C12 C11 Co2 B4 -78.4(9)
C15 C11 Co2 B4 41.6(10)
C16 C11 Co2 B4 161.2(7)
C12 C11 Co2 B6 94.5(5)
C15 C11 Co2 B6 -145.5(5)
C16 C11 Co2 B6 -25.9(7)
C12 C11 Co2 B3 -166.2(4)
C15 C11 Co2 B3 -46.2(6)
C16 C11 Co2 B3 73.4(8)
C12 C11 Co2 C15 -120.0(6)
C16 C11 Co2 C15 119.6(9)
C12 C11 Co2 C14 -81.6(5)
C15 C11 Co2 C14 38.4(4)
C16 C11 Co2 C14 158.0(8)
C12 C11 Co2 B5 147.5(5)
C15 C11 Co2 B5 -92.4(4)
C16 C11 Co2 B5 27.2(7)
C12 C11 Co2 C13 -38.8(5)
C15 C11 Co2 C13 81.2(5)
C16 C11 Co2 C13 -159.2(8)
C15 C11 Co2 C12 120.0(6)
C16 C11 Co2 C12 -120.4(9)
C12 C11 Co2 Co4 63.0(5)
C15 C11 Co2 Co4 -177.0(3)
C16 C11 Co2 Co4 -57.4(8)
C14 C13 Co2 B4 85.7(5)
C12 C13 Co2 B4 -156.3(4)
C18 C13 Co2 B4 -32.8(8)
C14 C13 Co2 B6 -154.2(5)
C12 C13 Co2 B6 -36.2(6)
C18 C13 Co2 B6 87.3(8)
C14 C13 Co2 B3 41.7(6)
C12 C13 Co2 B3 159.7(4)
C18 C13 Co2 B3 -76.8(9)
C14 C13 Co2 C15 -36.8(4)
C12 C13 Co2 C15 81.2(5)
C18 C13 Co2 C15 -155.3(9)
C12 C13 Co2 C14 118.0(6)
C18 C13 Co2 C14 -118.5(9)
C14 C13 Co2 B5 -56.0(12)
C12 C13 Co2 B5 62.0(12)
C18 C13 Co2 B5 -174.4(9)
C14 C13 Co2 C11 -80.4(5)
C12 C13 Co2 C11 37.6(4)
C18 C13 Co2 C11 161.1(9)
C14 C13 Co2 C12 -118.0(6)
C18 C13 Co2 C12 123.5(10)
C14 C13 Co2 Co4 141.6(4)
C12 C13 Co2 Co4 -100.4(4)
C18 C13 Co2 Co4 23.1(8)
C11 C12 Co2 B4 150.1(5)
C13 C12 Co2 B4 32.9(6)
C17 C12 Co2 B4 -88.5(8)
C11 C12 Co2 B6 -89.5(5)
C13 C12 Co2 B6 153.3(5)
C17 C12 Co2 B6 31.9(7)
C11 C12 Co2 B3 44.5(12)
C13 C12 Co2 B3 -72.7(12)
C17 C12 Co2 B3 165.9(9)
C11 C12 Co2 C15 37.0(4)
C13 C12 Co2 C15 -80.2(5)
C17 C12 Co2 C15 158.4(8)
C11 C12 Co2 C14 79.9(5)
C13 C12 Co2 C14 -37.3(4)
C17 C12 Co2 C14 -158.7(8)
C11 C12 Co2 B5 -44.8(6)
C13 C12 Co2 B5 -162.0(4)
C17 C12 Co2 B5 76.6(8)
C13 C12 Co2 C11 -117.2(6)
C17 C12 Co2 C11 121.4(9)
C11 C12 Co2 C13 117.2(6)
C17 C12 Co2 C13 -121.4(9)
C11 C12 Co2 Co4 -142.5(4)
C13 C12 Co2 Co4 100.3(4)
C17 C12 Co2 Co4 -21.1(8)
B3 B4 Co3 B1 -79.1(4)
Co2 B4 Co3 B1 -41.0(5)
Co4 B4 Co3 B1 21.9(3)
B3 B4 Co3 C23 73.4(4)
Co2 B4 Co3 C23 111.5(4)
Co4 B4 Co3 C23 174.4(2)
B3 B4 Co3 C24 113.9(9)
Co2 B4 Co3 C24 152.0(7)
Co4 B4 Co3 C24 -145.2(8)
B3 B4 Co3 C25 163.3(4)
Co2 B4 Co3 C25 -158.6(4)
Co4 B4 Co3 C25 -95.8(4)
B3 B4 Co3 C22 100.0(4)
Co2 B4 Co3 C22 138.1(4)
Co4 B4 Co3 C22 -159.1(2)
B3 B4 Co3 C21 139.4(4)
Co2 B4 Co3 C21 177.5(4)
Co4 B4 Co3 C21 -119.6(3)
B3 B4 Co3 B2 -29.0(4)
Co2 B4 Co3 B2 9.1(5)
Co4 B4 Co3 B2 71.9(2)
Co2 B4 Co3 B3 38.1(4)
Co4 B4 Co3 B3 100.9(4)
B3 B4 Co3 Co4 -100.9(4)
Co2 B4 Co3 Co4 -62.9(4)
B2 B1 Co3 B4 81.1(4)
Co1 B1 Co3 B4 42.4(5)
Co4 B1 Co3 B4 -22.1(3)
B2 B1 Co3 C23 -73.3(4)
Co1 B1 Co3 C23 -112.0(4)
Co4 B1 Co3 C23 -176.5(2)
B2 B1 Co3 C24 -103.0(3)
Co1 B1 Co3 C24 -141.6(4)
Co4 B1 Co3 C24 153.9(2)
B2 B1 Co3 C25 -141.6(3)
Co1 B1 Co3 C25 179.8(4)
Co4 B1 Co3 C25 115.2(3)
B2 B1 Co3 C22 -96.2(9)
Co1 B1 Co3 C22 -134.9(7)
Co4 B1 Co3 C22 160.6(7)
B2 B1 Co3 C21 -161.3(4)
Co1 B1 Co3 C21 160.0(4)
Co4 B1 Co3 C21 95.5(4)
Co1 B1 Co3 B2 -38.7(4)
Co4 B1 Co3 B2 -103.2(4)
B2 B1 Co3 B3 31.0(3)
Co1 B1 Co3 B3 -7.7(5)
Co4 B1 Co3 B3 -72.2(3)
B2 B1 Co3 Co4 103.2(4)
Co1 B1 Co3 Co4 64.5(4)
C24 C23 Co3 B4 161.7(4)
C22 C23 Co3 B4 43.5(5)
C28 C23 Co3 B4 -76.5(7)
C24 C23 Co3 B1 -49.9(5)
C22 C23 Co3 B1 -168.2(4)
C28 C23 Co3 B1 71.9(7)
C22 C23 Co3 C24 -118.2(6)
C28 C23 Co3 C24 121.8(8)
C24 C23 Co3 C25 37.0(4)
C22 C23 Co3 C25 -81.2(4)
C28 C23 Co3 C25 158.8(7)
C24 C23 Co3 C22 118.2(6)
C28 C23 Co3 C22 -120.0(8)
C24 C23 Co3 C21 80.7(5)
C22 C23 Co3 C21 -37.5(4)
C28 C23 Co3 C21 -157.5(7)
C24 C23 Co3 B2 -98.5(4)
C22 C23 Co3 B2 143.2(4)
C28 C23 Co3 B2 23.2(7)
C24 C23 Co3 B3 -148.5(4)
C22 C23 Co3 B3 93.3(4)
C28 C23 Co3 B3 -26.7(7)
C24 C23 Co3 Co4 -84(2)
C22 C23 Co3 Co4 157.7(19)
C28 C23 Co3 Co4 38(2)
C25 C24 Co3 B4 65.5(11)
C23 C24 Co3 B4 -53.2(11)
C29 C24 Co3 B4 -171.0(8)
C25 C24 Co3 B1 -102.0(5)
C23 C24 Co3 B1 139.3(4)
C29 C24 Co3 B1 21.5(7)
C25 C24 Co3 C23 118.7(6)
C29 C24 Co3 C23 -117.8(8)
C23 C24 Co3 C25 -118.7(6)
C29 C24 Co3 C25 123.5(9)
C25 C24 Co3 C22 80.5(5)
C23 C24 Co3 C22 -38.2(4)
C29 C24 Co3 C22 -156.0(8)
C25 C24 Co3 C21 37.7(5)
C23 C24 Co3 C21 -81.0(5)
C29 C24 Co3 C21 161.2(8)
C25 C24 Co3 B2 -152.5(4)
C23 C24 Co3 B2 88.8(4)
C29 C24 Co3 B2 -29.0(7)
C25 C24 Co3 B3 163.9(5)
C23 C24 Co3 B3 45.2(6)
C29 C24 Co3 B3 -72.6(8)
C25 C24 Co3 Co4 -69.0(5)
C23 C24 Co3 Co4 172.3(3)
C29 C24 Co3 Co4 54.5(8)
C24 C25 Co3 B4 -157.9(4)
C21 C25 Co3 B4 -38.7(6)
C30 C25 Co3 B4 82.2(9)
C24 C25 Co3 B1 82.4(5)
C21 C25 Co3 B1 -158.5(4)
C30 C25 Co3 B1 -37.6(8)
C24 C25 Co3 C23 -38.1(4)
C21 C25 Co3 C23 81.0(5)
C30 C25 Co3 C23 -158.1(8)
C21 C25 Co3 C24 119.1(6)
C30 C25 Co3 C24 -120.0(10)
C24 C25 Co3 C22 -82.2(5)
C21 C25 Co3 C22 36.9(4)
C30 C25 Co3 C22 157.8(8)
C24 C25 Co3 C21 -119.1(6)
C30 C25 Co3 C21 120.9(9)
C24 C25 Co3 B2 39.6(6)
C21 C25 Co3 B2 158.8(4)
C30 C25 Co3 B2 -80.3(8)
C24 C25 Co3 B3 -62.4(15)
C21 C25 Co3 B3 56.7(15)
C30 C25 Co3 B3 177.6(11)
C24 C25 Co3 Co4 137.1(4)
C21 C25 Co3 Co4 -103.8(4)
C30 C25 Co3 Co4 17.1(8)
C21 C22 Co3 B4 95.4(5)
C23 C22 Co3 B4 -146.6(4)
C27 C22 Co3 B4 -29.0(8)
C21 C22 Co3 B1 -87.2(10)
C23 C22 Co3 B1 30.7(10)
C27 C22 Co3 B1 148.4(9)
C21 C22 Co3 C23 -117.9(6)
C27 C22 Co3 C23 117.7(9)
C21 C22 Co3 C24 -79.9(5)
C23 C22 Co3 C24 38.0(4)
C27 C22 Co3 C24 155.7(8)
C21 C22 Co3 C25 -37.5(5)
C23 C22 Co3 C25 80.5(4)
C27 C22 Co3 C25 -161.9(8)
C23 C22 Co3 C21 117.9(6)
C27 C22 Co3 C21 -124.4(9)
C21 C22 Co3 B2 -167.1(4)
C23 C22 Co3 B2 -49.2(5)
C27 C22 Co3 B2 68.5(8)
C21 C22 Co3 B3 147.0(5)
C23 C22 Co3 B3 -95.1(4)
C27 C22 Co3 B3 22.6(8)
C21 C22 Co3 Co4 65.3(6)
C23 C22 Co3 Co4 -176.7(3)
C27 C22 Co3 Co4 -59.1(9)
C22 C21 Co3 B4 -89.0(5)
C25 C21 Co3 B4 151.6(4)
C26 C21 Co3 B4 31.5(9)
C22 C21 Co3 B1 150.7(4)
C25 C21 Co3 B1 31.3(6)
C26 C21 Co3 B1 -88.8(10)
C22 C21 Co3 C23 38.6(4)
C25 C21 Co3 C23 -80.9(4)
C26 C21 Co3 C23 159.1(10)
C22 C21 Co3 C24 82.6(4)
C25 C21 Co3 C24 -36.8(4)
C26 C21 Co3 C24 -156.9(9)
C22 C21 Co3 C25 119.4(6)
C26 C21 Co3 C25 -120.1(10)
C25 C21 Co3 C22 -119.4(6)
C26 C21 Co3 C22 120.5(10)
C22 C21 Co3 B2 41.5(14)
C25 C21 Co3 B2 -77.9(13)
C26 C21 Co3 B2 162.0(10)
C22 C21 Co3 B3 -45.9(6)
C25 C21 Co3 B3 -165.3(4)
C26 C21 Co3 B3 74.6(9)
C22 C21 Co3 Co4 -142.9(4)
C25 C21 Co3 Co4 97.6(4)
C26 C21 Co3 Co4 -22.5(10)
B5 B2 Co3 B4 -4.9(5)
B3 B2 Co3 B4 30.0(4)
B1 B2 Co3 B4 -107.2(4)
Co1 B2 Co3 B4 -76.5(4)
B5 B2 Co3 B1 102.3(5)
B3 B2 Co3 B1 137.2(5)
Co1 B2 Co3 B1 30.7(3)
B5 B2 Co3 C23 -133.1(5)
B3 B2 Co3 C23 -98.2(3)
B1 B2 Co3 C23 124.6(4)
Co1 B2 Co3 C23 155.3(3)
B5 B2 Co3 C24 -173.8(4)
B3 B2 Co3 C24 -138.9(3)
B1 B2 Co3 C24 83.9(4)
Co1 B2 Co3 C24 114.6(3)
B5 B2 Co3 C25 162.0(4)
B3 B2 Co3 C25 -163.1(4)
B1 B2 Co3 C25 59.7(5)
Co1 B2 Co3 C25 90.4(4)
B5 B2 Co3 C22 -103.4(5)
B3 B2 Co3 C22 -68.5(4)
B1 B2 Co3 C22 154.3(4)
Co1 B2 Co3 C22 -175.0(3)
B5 B2 Co3 C21 -135.8(11)
B3 B2 Co3 C21 -100.9(12)
B1 B2 Co3 C21 121.9(12)
Co1 B2 Co3 C21 152.6(10)
B5 B2 Co3 B3 -34.9(4)
B1 B2 Co3 B3 -137.2(5)
Co1 B2 Co3 B3 -106.5(4)
B5 B2 Co3 Co4 48.2(4)
B3 B2 Co3 Co4 83.1(3)
B1 B2 Co3 Co4 -54.1(3)
Co1 B2 Co3 Co4 -23.4(3)
B5 B3 Co3 B4 -105.4(6)
B2 B3 Co3 B4 -140.2(5)
Co2 B3 Co3 B4 -32.4(3)
B5 B3 Co3 B1 3.0(5)
B2 B3 Co3 B1 -31.8(4)
B4 B3 Co3 B1 108.4(4)
Co2 B3 Co3 B1 76.0(4)
B5 B3 Co3 C23 125.8(5)
B2 B3 Co3 C23 91.0(4)
B4 B3 Co3 C23 -128.8(4)
Co2 B3 Co3 C23 -161.3(3)
B5 B3 Co3 C24 97.9(5)
B2 B3 Co3 C24 63.1(5)
B4 B3 Co3 C24 -156.7(4)
Co2 B3 Co3 C24 170.9(3)
B5 B3 Co3 C25 148.4(12)
B2 B3 Co3 C25 113.6(13)
B4 B3 Co3 C25 -106.2(13)
Co2 B3 Co3 C25 -138.6(12)
B5 B3 Co3 C22 166.9(5)
B2 B3 Co3 C22 132.1(4)
B4 B3 Co3 C22 -87.7(4)
Co2 B3 Co3 C22 -120.1(4)
B5 B3 Co3 C21 -165.5(4)
B2 B3 Co3 C21 159.7(4)
B4 B3 Co3 C21 -60.1(5)
Co2 B3 Co3 C21 -92.5(4)
B5 B3 Co3 B2 34.8(4)
B4 B3 Co3 B2 140.2(5)
Co2 B3 Co3 B2 107.8(5)
B5 B3 Co3 Co4 -49.6(4)
B2 B3 Co3 Co4 -84.3(3)
B4 B3 Co3 Co4 55.8(3)
Co2 B3 Co3 Co4 23.4(3)
O2 C32 Co4 C31 0(6)
O2 C32 Co4 B6 125(6)
O2 C32 Co4 B1 18(7)
O2 C32 Co4 B4 -141(6)
O2 C32 Co4 Co2 173(6)
O2 C32 Co4 Co1 97(6)
O2 C32 Co4 Co3 -113(6)
O1 C31 Co4 C32 -35(11)
O1 C31 Co4 B6 -128(11)
O1 C31 Co4 B1 148(11)
O1 C31 Co4 B4 69(11)
O1 C31 Co4 Co2 -92(11)
O1 C31 Co4 Co1 -167(11)
O1 C31 Co4 Co3 107(11)
B5 B6 Co4 C32 144.3(4)
Co1 B6 Co4 C32 -151.5(3)
Co2 B6 Co4 C32 79.9(3)
B5 B6 Co4 C31 -121.7(5)
Co1 B6 Co4 C31 -57.4(4)
Co2 B6 Co4 C31 173.9(3)
B5 B6 Co4 B1 -46.6(4)
Co1 B6 Co4 B1 17.6(3)
Co2 B6 Co4 B1 -111.0(3)
B5 B6 Co4 B4 46.9(4)
Co1 B6 Co4 B4 111.2(3)
Co2 B6 Co4 B4 -17.5(3)
B5 B6 Co4 Co2 64.4(3)
Co1 B6 Co4 Co2 128.6(3)
B5 B6 Co4 Co1 -64.3(3)
Co2 B6 Co4 Co1 -128.6(3)
B5 B6 Co4 Co3 0.0(4)
Co1 B6 Co4 Co3 64.2(2)
Co2 B6 Co4 Co3 -64.4(2)
B2 B1 Co4 C32 155.0(15)
Co1 B1 Co4 C32 89.1(16)
Co3 B1 Co4 C32 -139.5(15)
B2 B1 Co4 C31 173.7(5)
Co1 B1 Co4 C31 107.9(4)
Co3 B1 Co4 C31 -120.7(4)
B2 B1 Co4 B6 47.9(4)
Co1 B1 Co4 B6 -17.9(3)
Co3 B1 Co4 B6 113.5(3)
B2 B1 Co4 B4 -46.2(4)
Co1 B1 Co4 B4 -112.0(3)
Co3 B1 Co4 B4 19.4(3)
B2 B1 Co4 Co2 0.7(4)
Co1 B1 Co4 Co2 -65.1(2)
Co3 B1 Co4 Co2 66.3(2)
B2 B1 Co4 Co1 65.8(3)
Co3 B1 Co4 Co1 131.4(3)
B2 B1 Co4 Co3 -65.6(3)
Co1 B1 Co4 Co3 -131.4(3)
B3 B4 Co4 C32 -137.7(4)
Co2 B4 Co4 C32 -73.8(3)
Co3 B4 Co4 C32 156.4(3)
B3 B4 Co4 C31 119.4(5)
Co2 B4 Co4 C31 -176.7(4)
Co3 B4 Co4 C31 53.5(6)
B3 B4 Co4 B6 -46.3(4)
Co2 B4 Co4 B6 17.6(3)
Co3 B4 Co4 B6 -112.2(3)
B3 B4 Co4 B1 46.4(4)
Co2 B4 Co4 B1 110.3(3)
Co3 B4 Co4 B1 -19.5(3)
B3 B4 Co4 Co2 -63.9(3)
Co3 B4 Co4 Co2 -129.8(3)
B3 B4 Co4 Co1 0.7(4)
Co2 B4 Co4 Co1 64.6(2)
Co3 B4 Co4 Co1 -65.2(2)
B3 B4 Co4 Co3 65.9(3)
Co2 B4 Co4 Co3 129.8(3)
B4 Co2 Co4 C32 106.4(4)
B6 Co2 Co4 C32 -97.4(4)
B3 Co2 Co4 C32 159.0(3)
C15 Co2 Co4 C32 171(5)
C14 Co2 Co4 C32 64.4(4)
B5 Co2 Co4 C32 -149.8(3)
C11 Co2 Co4 C32 -57.4(4)
C13 Co2 Co4 C32 25.5(4)
C12 Co2 Co4 C32 -19.1(3)
B4 Co2 Co4 C31 164(2)
B6 Co2 Co4 C31 -40(2)
B3 Co2 Co4 C31 -144(2)
C15 Co2 Co4 C31 -132(5)
C14 Co2 Co4 C31 122(2)
B5 Co2 Co4 C31 -93(2)
C11 Co2 Co4 C31 0(2)
C13 Co2 Co4 C31 83(2)
C12 Co2 Co4 C31 38(2)
B4 Co2 Co4 B6 -156.3(4)
B3 Co2 Co4 B6 -103.6(3)
C15 Co2 Co4 B6 -91(5)
C14 Co2 Co4 B6 161.8(4)
B5 Co2 Co4 B6 -52.4(3)
C11 Co2 Co4 B6 40.0(4)
C13 Co2 Co4 B6 122.9(3)
C12 Co2 Co4 B6 78.3(3)
B4 Co2 Co4 B1 -78.6(3)
B6 Co2 Co4 B1 77.7(3)
B3 Co2 Co4 B1 -25.9(3)
C15 Co2 Co4 B1 -14(5)
C14 Co2 Co4 B1 -120.5(4)
B5 Co2 Co4 B1 25.2(3)
C11 Co2 Co4 B1 117.7(4)
C13 Co2 Co4 B1 -159.4(3)
C12 Co2 Co4 B1 155.9(3)
B6 Co2 Co4 B4 156.3(4)
B3 Co2 Co4 B4 52.7(3)
C15 Co2 Co4 B4 65(5)
C14 Co2 Co4 B4 -42.0(4)
B5 Co2 Co4 B4 103.8(3)
C11 Co2 Co4 B4 -163.7(4)
C13 Co2 Co4 B4 -80.8(3)
C12 Co2 Co4 B4 -125.5(3)
B4 Co2 Co4 Co1 -120.5(3)
B6 Co2 Co4 Co1 35.7(3)
B3 Co2 Co4 Co1 -67.8(2)
C15 Co2 Co4 Co1 -56(5)
C14 Co2 Co4 Co1 -162.5(4)
B5 Co2 Co4 Co1 -16.7(2)
C11 Co2 Co4 Co1 75.7(3)
C13 Co2 Co4 Co1 158.6(2)
C12 Co2 Co4 Co1 114.0(2)
B4 Co2 Co4 Co3 -35.1(3)
B6 Co2 Co4 Co3 121.1(3)
B3 Co2 Co4 Co3 17.6(2)
C15 Co2 Co4 Co3 30(5)
C14 Co2 Co4 Co3 -77.1(4)
B5 Co2 Co4 Co3 68.7(2)
C11 Co2 Co4 Co3 161.1(3)
C13 Co2 Co4 Co3 -116.0(2)
C12 Co2 Co4 Co3 -160.6(2)
B1 Co1 Co4 C32 -164.7(4)
B6 Co1 Co4 C32 39.7(4)
C2 Co1 Co4 C32 64(7)
C1 Co1 Co4 C32 -2.4(5)
B5 Co1 Co4 C32 92.6(4)
C5 Co1 Co4 C32 -39.8(5)
B2 Co1 Co4 C32 143.5(4)
C3 Co1 Co4 C32 -121.3(5)
C4 Co1 Co4 C32 -83.7(4)
B1 Co1 Co4 C31 -67.9(4)
B6 Co1 Co4 C31 136.4(4)
C2 Co1 Co4 C31 160(7)
C1 Co1 Co4 C31 94.3(4)
B5 Co1 Co4 C31 -170.6(3)
C5 Co1 Co4 C31 57.0(4)
B2 Co1 Co4 C31 -119.7(3)
C3 Co1 Co4 C31 -24.5(4)
C4 Co1 Co4 C31 13.0(4)
B1 Co1 Co4 B6 155.6(4)
C2 Co1 Co4 B6 24(7)
C1 Co1 Co4 B6 -42.1(4)
B5 Co1 Co4 B6 52.9(3)
C5 Co1 Co4 B6 -79.5(4)
B2 Co1 Co4 B6 103.8(3)
C3 Co1 Co4 B6 -161.0(4)
C4 Co1 Co4 B6 -123.4(4)
B6 Co1 Co4 B1 -155.6(4)
C2 Co1 Co4 B1 -132(7)
C1 Co1 Co4 B1 162.3(4)
B5 Co1 Co4 B1 -102.7(3)
C5 Co1 Co4 B1 124.9(4)
B2 Co1 Co4 B1 -51.8(3)
C3 Co1 Co4 B1 43.4(4)
C4 Co1 Co4 B1 81.0(4)
B1 Co1 Co4 B4 77.1(3)
B6 Co1 Co4 B4 -78.5(3)
C2 Co1 Co4 B4 -55(7)
C1 Co1 Co4 B4 -120.6(4)
B5 Co1 Co4 B4 -25.6(3)
C5 Co1 Co4 B4 -158.0(3)
B2 Co1 Co4 B4 25.3(3)
C3 Co1 Co4 B4 120.5(4)
C4 Co1 Co4 B4 158.1(3)
B1 Co1 Co4 Co2 119.5(3)
B6 Co1 Co4 Co2 -36.1(3)
C2 Co1 Co4 Co2 -12(7)
C1 Co1 Co4 Co2 -78.2(4)
B5 Co1 Co4 Co2 16.8(2)
C5 Co1 Co4 Co2 -115.6(3)
B2 Co1 Co4 Co2 67.7(2)
C3 Co1 Co4 Co2 162.9(3)
C4 Co1 Co4 Co2 -159.5(3)
B1 Co1 Co4 Co3 34.3(3)
B6 Co1 Co4 Co3 -121.3(3)
C2 Co1 Co4 Co3 -97(7)
C1 Co1 Co4 Co3 -163.4(4)
B5 Co1 Co4 Co3 -68.4(2)
C5 Co1 Co4 Co3 159.2(3)
B2 Co1 Co4 Co3 -17.5(2)
C3 Co1 Co4 Co3 77.7(3)
C4 Co1 Co4 Co3 115.3(3)
B4 Co3 Co4 C32 -37.8(5)
B1 Co3 Co4 C32 168.6(5)
C23 Co3 Co4 C32 -155(2)
C24 Co3 Co4 C32 126.4(5)
C25 Co3 Co4 C32 85.6(5)
C22 Co3 Co4 C32 -0.2(5)
C21 Co3 Co4 C32 40.6(5)
B2 Co3 Co4 C32 -140.6(4)
B3 Co3 Co4 C32 -89.9(4)
B4 Co3 Co4 C31 -147.5(4)
B1 Co3 Co4 C31 58.9(4)
C23 Co3 Co4 C31 95(2)
C24 Co3 Co4 C31 16.7(4)
C25 Co3 Co4 C31 -24.1(4)
C22 Co3 Co4 C31 -109.9(5)
C21 Co3 Co4 C31 -69.1(4)
B2 Co3 Co4 C31 109.7(4)
B3 Co3 Co4 C31 160.3(4)
B4 Co3 Co4 B6 77.8(3)
B1 Co3 Co4 B6 -75.8(3)
C23 Co3 Co4 B6 -40(2)
C24 Co3 Co4 B6 -118.0(4)
C25 Co3 Co4 B6 -158.8(3)
C22 Co3 Co4 B6 115.4(4)
C21 Co3 Co4 B6 156.2(3)
B2 Co3 Co4 B6 -25.0(3)
B3 Co3 Co4 B6 25.7(3)
B4 Co3 Co4 B1 153.6(4)
C23 Co3 Co4 B1 36(2)
C24 Co3 Co4 B1 -42.2(4)
C25 Co3 Co4 B1 -82.9(4)
C22 Co3 Co4 B1 -168.8(4)
C21 Co3 Co4 B1 -128.0(4)
B2 Co3 Co4 B1 50.8(3)
B3 Co3 Co4 B1 101.5(3)
B1 Co3 Co4 B4 -153.6(4)
C23 Co3 Co4 B4 -118(2)
C24 Co3 Co4 B4 164.2(4)
C25 Co3 Co4 B4 123.4(4)
C22 Co3 Co4 B4 37.6(4)
C21 Co3 Co4 B4 78.4(4)
B2 Co3 Co4 B4 -102.8(3)
B3 Co3 Co4 B4 -52.1(3)
B4 Co3 Co4 Co2 35.0(3)
B1 Co3 Co4 Co2 -118.6(3)
C23 Co3 Co4 Co2 -83(2)
C24 Co3 Co4 Co2 -160.8(3)
C25 Co3 Co4 Co2 158.4(3)
C22 Co3 Co4 Co2 72.6(3)
C21 Co3 Co4 Co2 113.4(3)
B2 Co3 Co4 Co2 -67.8(2)
B3 Co3 Co4 Co2 -17.1(2)
B4 Co3 Co4 Co1 120.1(3)
B1 Co3 Co4 Co1 -33.5(3)
C23 Co3 Co4 Co1 3(2)
C24 Co3 Co4 Co1 -75.7(3)
C25 Co3 Co4 Co1 -116.5(3)
C22 Co3 Co4 Co1 157.7(3)
C21 Co3 Co4 Co1 -161.5(3)
B2 Co3 Co4 Co1 17.3(2)
B3 Co3 Co4 Co1 68.0(2)
